data_7158812
loop_
_publ_author_name
'Wang, Kai-Kai'
'Li, Yan-Li'
'Chen, Rongxiang'
'Jing, Jun'
'Zhao, Na-Na'
'Li, Zhi-Hui'
'Wang, Ming-Yue'
'Ji, Shuo-Ke'

_publ_section_title
;
 Synthesis of 1,3,5-trisubstituted pyrazoles via 1,3-dipolar cycloaddition
 of nitrile imines with ninhydrin-derived
 Morita&#x2212;Baylis&#x2212;Hillman carbonates
;
_journal_name_full 'Organic &amp; Biomolecular Chemistry'
_journal_paper_doi 10.1039/D2OB01253G
_journal_year 2022
_chemical_formula_sum 'C18 H16 N2 O2'
_chemical_formula_weight 292.33
_space_group_IT_number 14
_space_group_name_Hall '-P 2ybc'
_space_group_name_H-M_alt 'P 1 21/c 1'
_symmetry_cell_setting monoclinic
_symmetry_space_group_name_H-M 'P 1 21/c 1'
_atom_sites_solution_hydrogens geom
_atom_sites_solution_primary direct
_atom_sites_solution_secondary difmap
_audit_creation_method SHELXL-97
_audit_update_record
;
2022-05-16 deposited with the CCDC.	2022-08-08 downloaded from the CCDC.
;
_cell_angle_alpha 90.00
_cell_angle_beta 97.21(3)
_cell_angle_gamma 90.00
_cell_formula_units_Z 4
_cell_length_a 5.8340(10)
_cell_length_b 18.3400(9)
_cell_length_c 14.5000(11)
_cell_measurement_reflns_used 468
_cell_measurement_temperature 293(2)
_cell_measurement_theta_max 19.89
_cell_measurement_theta_min 2.63
_cell_volume 1539.2(3)
_computing_cell_refinement 'Bruker SAINT'
_computing_data_collection 'Bruker APEX2'
_computing_data_reduction 'Bruker SAINT'
_computing_molecular_graphics 'Bruker SHELXTL'
_computing_publication_material 'Bruker SHELXTL'
_computing_structure_refinement 'SHELXL-97 (Sheldrick, 2008)'
_computing_structure_solution 'SHELXS-97 (Sheldrick, 2008)'
_diffrn_ambient_temperature 293(2)
_diffrn_measured_fraction_theta_full 0.998
_diffrn_measured_fraction_theta_max 0.998
_diffrn_measurement_device_type 'Bruker APEX-II CCD'
_diffrn_measurement_method '\f and \w scans'
_diffrn_radiation_monochromator graphite
_diffrn_radiation_source 'fine-focus sealed tube'
_diffrn_radiation_type MoK\a
_diffrn_radiation_wavelength 0.71073
_diffrn_reflns_av_R_equivalents 0.1200
_diffrn_reflns_av_sigmaI/netI 0.2089
_diffrn_reflns_limit_h_max 6
_diffrn_reflns_limit_h_min -6
_diffrn_reflns_limit_k_max 13
_diffrn_reflns_limit_k_min -21
_diffrn_reflns_limit_l_max 17
_diffrn_reflns_limit_l_min -17
_diffrn_reflns_number 7344
_diffrn_reflns_theta_full 24.99
_diffrn_reflns_theta_max 24.99
_diffrn_reflns_theta_min 1.80
_exptl_absorpt_coefficient_mu 0.083
_exptl_absorpt_correction_T_max 0.9827
_exptl_absorpt_correction_T_min 0.9738
_exptl_absorpt_correction_type multi-scan
_exptl_absorpt_process_details SADABS
_exptl_crystal_colour colorless
_exptl_crystal_density_diffrn 1.262
_exptl_crystal_density_method 'not measured'
_exptl_crystal_description block
_exptl_crystal_F_000 616
_exptl_crystal_size_max 0.32
_exptl_crystal_size_mid 0.25
_exptl_crystal_size_min 0.21
_refine_diff_density_max 0.202
_refine_diff_density_min -0.187
_refine_diff_density_rms 0.053
_refine_ls_extinction_coef 0.034(5)
_refine_ls_extinction_expression Fc^*^=kFc[1+0.001xFc^2^\l^3^/sin(2\q)]^-1/4^
_refine_ls_extinction_method SHELXL
_refine_ls_goodness_of_fit_ref 0.825
_refine_ls_hydrogen_treatment constr
_refine_ls_matrix_type full
_refine_ls_number_parameters 200
_refine_ls_number_reflns 2694
_refine_ls_number_restraints 0
_refine_ls_restrained_S_all 0.825
_refine_ls_R_factor_all 0.2123
_refine_ls_R_factor_gt 0.0786
_refine_ls_shift/su_max 0.000
_refine_ls_shift/su_mean 0.000
_refine_ls_structure_factor_coef Fsqd
_refine_ls_weighting_details 'calc w=1/[\s^2^(Fo^2^)+(0.0010P)^2^+0.1000P] where P=(Fo^2^+2Fc^2^)/3'
_refine_ls_weighting_scheme calc
_refine_ls_wR_factor_gt 0.1681
_refine_ls_wR_factor_ref 0.2139
_reflns_number_gt 948
_reflns_number_total 2694
_reflns_threshold_expression >2sigma(I)
_cod_data_source_file d2ob01253g2.cif
_cod_data_source_block a
_cod_depositor_comments
;
The following automatic conversions were performed:

data item '_exptl_absorpt_correction_type' value 'Multi-scan' was
changed to 'multi-scan' in accordance with the
/home/data/users/saulius/crontab/automatic-downloads/rss-feeds/RSC/lib/dictionaries/cif_core.dic
dictionary named 'cif_core.dic' version 2.4.2 last updated on
2011-04-26.

data item '_symmetry_cell_setting' value 'Monoclinic' was changed to
'monoclinic' in accordance with the
/home/data/users/saulius/crontab/automatic-downloads/rss-feeds/RSC/lib/dictionaries/cif_core.dic
dictionary named 'cif_core.dic' version 2.4.2 last updated on
2011-04-26.

Automatic conversion script
Id: cif_fix_values 7556 2019-12-06 15:28:31Z antanas 
;
_cod_original_sg_symbol_H-M 'P21/c   '
_cod_database_code 7158812

loop_
_symmetry_equiv_pos_as_xyz
'x, y, z'
'-x, y+1/2, -z+1/2'
'-x, -y, -z'
'x, -y-1/2, z-1/2'

loop_
_atom_site_label
_atom_site_type_symbol
_atom_site_fract_x
_atom_site_fract_y
_atom_site_fract_z
_atom_site_U_iso_or_equiv
_atom_site_adp_type
_atom_site_occupancy
_atom_site_symmetry_multiplicity
_atom_site_calc_flag
_atom_site_refinement_flags
_atom_site_disorder_assembly
_atom_site_disorder_group
N1 N 0.7289(6) 0.1293(2) 0.3602(2) 0.0657(11) Uani 1 1 d . . .
N2 N 0.5387(6) 0.0932(2) 0.3205(2) 0.0648(11) Uani 1 1 d . . .
O1 O 0.1216(6) 0.0516(2) 0.2002(3) 0.1057(14) Uani 1 1 d . . .
O2 O 0.0647(5) 0.16938(19) 0.1724(2) 0.0851(11) Uani 1 1 d . . .
C1 C 1.3502(8) 0.4253(3) 0.4481(4) 0.1053(19) Uani 1 1 d . . .
H1A H 1.2938 0.4703 0.4201 0.158 Uiso 1 1 calc R . .
H1B H 1.4974 0.4140 0.4286 0.158 Uiso 1 1 calc R . .
H1C H 1.3668 0.4299 0.5145 0.158 Uiso 1 1 calc R . .
C2 C 1.1812(8) 0.3649(3) 0.4182(3) 0.0708(14) Uani 1 1 d . . .
C3 C 1.2185(8) 0.2949(3) 0.4477(3) 0.0777(15) Uani 1 1 d . . .
H3A H 1.3527 0.2838 0.4868 0.093 Uiso 1 1 calc R . .
C4 C 1.0620(8) 0.2400(3) 0.4211(3) 0.0726(14) Uani 1 1 d . . .
H4A H 1.0914 0.1928 0.4430 0.087 Uiso 1 1 calc R . .
C5 C 0.8642(8) 0.2545(3) 0.3629(3) 0.0616(12) Uani 1 1 d . . .
C6 C 0.8278(8) 0.3246(3) 0.3332(3) 0.0820(15) Uani 1 1 d . . .
H6A H 0.6938 0.3358 0.2940 0.098 Uiso 1 1 calc R . .
C7 C 0.9845(9) 0.3791(3) 0.3599(4) 0.0854(16) Uani 1 1 d . . .
H7A H 0.9557 0.4263 0.3378 0.103 Uiso 1 1 calc R . .
C8 C 0.6937(8) 0.1982(3) 0.3330(3) 0.0621(12) Uani 1 1 d . . .
C9 C 0.4838(7) 0.2056(2) 0.2762(3) 0.0652(13) Uani 1 1 d . . .
H9A H 0.4214 0.2481 0.2486 0.078 Uiso 1 1 calc R . .
C10 C 0.3900(7) 0.1383(3) 0.2697(3) 0.0590(12) Uani 1 1 d . . .
C11 C 0.1786(9) 0.1131(3) 0.2117(3) 0.0684(14) Uani 1 1 d . . .
C12 C -0.1447(8) 0.1514(3) 0.1137(4) 0.106(2) Uani 1 1 d . . .
H12A H -0.2166 0.1953 0.0882 0.159 Uiso 1 1 calc R . .
H12B H -0.2481 0.1265 0.1495 0.159 Uiso 1 1 calc R . .
H12C H -0.1092 0.1204 0.0640 0.159 Uiso 1 1 calc R . .
C13 C 0.5142(9) 0.0188(3) 0.3457(3) 0.0675(13) Uani 1 1 d . . .
C14 C 0.3328(9) -0.0026(3) 0.3900(3) 0.0788(15) Uani 1 1 d . . .
H14A H 0.2198 0.0308 0.4013 0.095 Uiso 1 1 calc R . .
C15 C 0.3180(12) -0.0732(4) 0.4174(4) 0.101(2) Uani 1 1 d . . .
H15A H 0.1918 -0.0890 0.4454 0.122 Uiso 1 1 calc R . .
C16 C 0.4910(15) -0.1209(4) 0.4033(5) 0.110(2) Uani 1 1 d . . .
H16A H 0.4843 -0.1686 0.4247 0.132 Uiso 1 1 calc R . .
C17 C 0.6749(12) -0.1000(3) 0.3582(5) 0.109(2) Uani 1 1 d . . .
H17A H 0.7882 -0.1334 0.3469 0.131 Uiso 1 1 calc R . .
C18 C 0.6863(9) -0.0281(3) 0.3302(4) 0.0852(16) Uani 1 1 d . . .
H18A H 0.8103 -0.0119 0.3011 0.102 Uiso 1 1 calc R . .

loop_
_atom_site_aniso_label
_atom_site_aniso_U_11
_atom_site_aniso_U_22
_atom_site_aniso_U_33
_atom_site_aniso_U_23
_atom_site_aniso_U_13
_atom_site_aniso_U_12
N1 0.066(3) 0.069(3) 0.060(2) 0.001(2) 0.0000(19) -0.018(2)
N2 0.064(3) 0.065(3) 0.063(2) 0.004(2) 0.000(2) -0.019(2)
O1 0.100(3) 0.089(3) 0.119(3) -0.008(3) -0.021(2) -0.029(2)
O2 0.074(2) 0.099(3) 0.077(2) 0.001(2) -0.0080(18) -0.008(2)
C1 0.088(4) 0.088(4) 0.134(5) -0.012(4) -0.008(3) -0.035(3)
C2 0.068(3) 0.063(3) 0.080(4) -0.001(3) 0.004(3) -0.010(3)
C3 0.067(3) 0.074(4) 0.088(4) -0.005(3) -0.007(3) -0.010(3)
C4 0.072(3) 0.063(3) 0.080(4) -0.006(3) 0.000(3) -0.009(3)
C5 0.066(3) 0.059(3) 0.058(3) 0.002(2) 0.000(2) -0.015(3)
C6 0.083(4) 0.074(4) 0.084(4) 0.010(3) -0.010(3) -0.019(3)
C7 0.092(4) 0.063(3) 0.096(4) 0.017(3) -0.008(3) -0.016(3)
C8 0.068(3) 0.067(3) 0.050(3) 0.002(3) 0.002(2) -0.012(3)
C9 0.073(3) 0.051(3) 0.070(3) -0.004(3) 0.004(3) -0.011(3)
C10 0.059(3) 0.065(3) 0.053(3) -0.004(3) 0.004(2) -0.007(3)
C11 0.074(3) 0.076(4) 0.054(3) 0.004(3) 0.004(3) -0.006(3)
C12 0.057(3) 0.170(6) 0.083(4) 0.000(4) -0.017(3) -0.011(3)
C13 0.072(4) 0.068(3) 0.060(3) 0.002(3) -0.002(3) -0.014(3)
C14 0.084(4) 0.089(4) 0.063(3) 0.006(3) 0.007(3) -0.025(3)
C15 0.106(5) 0.109(5) 0.082(4) 0.033(4) -0.016(3) -0.054(4)
C16 0.125(6) 0.082(5) 0.107(5) 0.024(4) -0.050(5) -0.034(5)
C17 0.109(5) 0.080(5) 0.127(5) 0.012(4) -0.032(4) -0.020(4)
C18 0.078(4) 0.076(4) 0.096(4) 0.004(3) -0.011(3) -0.019(3)

loop_
_atom_type_symbol
_atom_type_description
_atom_type_scat_dispersion_real
_atom_type_scat_dispersion_imag
_atom_type_scat_source
C C 0.0033 0.0016 'International Tables Vol C Tables 4.2.6.8 and 6.1.1.4'
H H 0.0000 0.0000 'International Tables Vol C Tables 4.2.6.8 and 6.1.1.4'
N N 0.0061 0.0033 'International Tables Vol C Tables 4.2.6.8 and 6.1.1.4'
O O 0.0106 0.0060 'International Tables Vol C Tables 4.2.6.8 and 6.1.1.4'

loop_
_geom_angle_atom_site_label_1
_geom_angle_atom_site_label_2
_geom_angle_atom_site_label_3
_geom_angle
_geom_angle_site_symmetry_1
_geom_angle_site_symmetry_3
_geom_angle_publ_flag
C8 N1 N2 104.4(3) . . ?
C10 N2 N1 111.7(3) . . ?
C10 N2 C13 130.5(4) . . ?
N1 N2 C13 117.4(4) . . ?
C11 O2 C12 114.9(4) . . ?
C2 C1 H1A 109.5 . . ?
C2 C1 H1B 109.5 . . ?
H1A C1 H1B 109.5 . . ?
C2 C1 H1C 109.5 . . ?
H1A C1 H1C 109.5 . . ?
H1B C1 H1C 109.5 . . ?
C3 C2 C7 117.7(5) . . ?
C3 C2 C1 121.9(5) . . ?
C7 C2 C1 120.4(5) . . ?
C2 C3 C4 121.7(4) . . ?
C2 C3 H3A 119.2 . . ?
C4 C3 H3A 119.2 . . ?
C5 C4 C3 120.5(5) . . ?
C5 C4 H4A 119.7 . . ?
C3 C4 H4A 119.7 . . ?
C6 C5 C4 117.6(4) . . ?
C6 C5 C8 119.9(4) . . ?
C4 C5 C8 122.4(4) . . ?
C5 C6 C7 121.6(5) . . ?
C5 C6 H6A 119.2 . . ?
C7 C6 H6A 119.2 . . ?
C2 C7 C6 120.8(5) . . ?
C2 C7 H7A 119.6 . . ?
C6 C7 H7A 119.6 . . ?
N1 C8 C9 111.0(4) . . ?
N1 C8 C5 120.6(4) . . ?
C9 C8 C5 128.4(5) . . ?
C10 C9 C8 105.7(4) . . ?
C10 C9 H9A 127.1 . . ?
C8 C9 H9A 127.1 . . ?
C9 C10 N2 107.2(4) . . ?
C9 C10 C11 129.0(5) . . ?
N2 C10 C11 123.5(4) . . ?
O1 C11 O2 124.7(5) . . ?
O1 C11 C10 125.4(5) . . ?
O2 C11 C10 109.9(5) . . ?
O2 C12 H12A 109.5 . . ?
O2 C12 H12B 109.5 . . ?
H12A C12 H12B 109.5 . . ?
O2 C12 H12C 109.5 . . ?
H12A C12 H12C 109.5 . . ?
H12B C12 H12C 109.5 . . ?
C14 C13 C18 121.8(5) . . ?
C14 C13 N2 120.4(5) . . ?
C18 C13 N2 117.6(5) . . ?
C15 C14 C13 119.6(6) . . ?
C15 C14 H14A 120.2 . . ?
C13 C14 H14A 120.2 . . ?
C14 C15 C16 119.3(6) . . ?
C14 C15 H15A 120.4 . . ?
C16 C15 H15A 120.4 . . ?
C15 C16 C17 121.7(6) . . ?
C15 C16 H16A 119.2 . . ?
C17 C16 H16A 119.2 . . ?
C16 C17 C18 118.2(6) . . ?
C16 C17 H17A 120.9 . . ?
C18 C17 H17A 120.9 . . ?
C13 C18 C17 119.3(6) . . ?
C13 C18 H18A 120.3 . . ?
C17 C18 H18A 120.3 . . ?

loop_
_geom_bond_atom_site_label_1
_geom_bond_atom_site_label_2
_geom_bond_distance
_geom_bond_site_symmetry_2
_geom_bond_publ_flag
N1 C8 1.332(5) . ?
N1 N2 1.356(4) . ?
N2 C10 1.349(5) . ?
N2 C13 1.425(5) . ?
O1 C11 1.183(5) . ?
O2 C11 1.318(5) . ?
O2 C12 1.437(5) . ?
C1 C2 1.510(6) . ?
C1 H1A 0.9600 . ?
C1 H1B 0.9600 . ?
C1 H1C 0.9600 . ?
C2 C3 1.362(6) . ?
C2 C7 1.362(6) . ?
C3 C4 1.381(6) . ?
C3 H3A 0.9300 . ?
C4 C5 1.367(5) . ?
C4 H4A 0.9300 . ?
C5 C6 1.364(6) . ?
C5 C8 1.461(5) . ?
C6 C7 1.378(6) . ?
C6 H6A 0.9300 . ?
C7 H7A 0.9300 . ?
C8 C9 1.394(5) . ?
C9 C10 1.348(5) . ?
C9 H9A 0.9300 . ?
C10 C11 1.477(6) . ?
C12 H12A 0.9600 . ?
C12 H12B 0.9600 . ?
C12 H12C 0.9600 . ?
C13 C14 1.363(6) . ?
C13 C18 1.362(6) . ?
C14 C15 1.361(7) . ?
C14 H14A 0.9300 . ?
C15 C16 1.370(8) . ?
C15 H15A 0.9300 . ?
C16 C17 1.378(8) . ?
C16 H16A 0.9300 . ?
C17 C18 1.385(7) . ?
C17 H17A 0.9300 . ?
C18 H18A 0.9300 . ?
